data_7240129
loop_
_publ_author_name
'Wang, Yu'
'Lin, Xinjun'
'Huang, Bo'
'Chen, Weizhou'
'Xiao, Zicheng'
'Wu, Pingfan'

_publ_section_title
;
 The crystal packing, morphology and hydrophobicity of
 polyoxometalate-based amphiphilic materials
;
_journal_name_full CrystEngComm
_journal_paper_doi 10.1039/D0CE00129E
_journal_year 2020
_chemical_formula_moiety 'C35 H60 N O12.5 V3, C4 H9 N O, C8 H20 N'
_chemical_formula_sum 'C47 H89 N3 O13.5 V3'
_chemical_formula_weight 1065.03
_space_group_crystal_system triclinic
_space_group_IT_number 2
_space_group_name_Hall '-P 1'
_space_group_name_H-M_alt 'P -1'
_atom_sites_solution_hydrogens geom
_atom_sites_solution_primary direct
_audit_creation_date 2017-12-04
_audit_creation_method
;
Olex2 1.2
(compiled 2017.08.10 svn.r3458 for OlexSys, GUI svn.r5381)
;
_audit_update_record
;
2019-12-30 deposited with the CCDC.	2020-03-13 downloaded from the CCDC.
;
_cell_angle_alpha 99.871(4)
_cell_angle_beta 90.774(4)
_cell_angle_gamma 117.159(5)
_cell_formula_units_Z 2
_cell_length_a 10.1207(4)
_cell_length_b 10.7427(5)
_cell_length_c 27.9069(12)
_cell_measurement_reflns_used 5429
_cell_measurement_temperature 100.00(10)
_cell_measurement_theta_max 28.2670
_cell_measurement_theta_min 3.7390
_cell_volume 2645.0(2)
_computing_cell_refinement 'CrysAlisPro 1.171.39.33c (Rigaku OD, 2017)'
_computing_data_collection 'CrysAlisPro 1.171.39.33c (Rigaku OD, 2017)'
_computing_data_reduction 'CrysAlisPro 1.171.39.33c (Rigaku OD, 2017)'
_computing_molecular_graphics 'Olex2 (Dolomanov et al., 2009)'
_computing_publication_material 'Olex2 (Dolomanov et al., 2009)'
_computing_structure_refinement 'ShelXL (Sheldrick, 2015)'
_computing_structure_solution 'ShelXS (Sheldrick, 2008)'
_diffrn_ambient_environment N~2~
_diffrn_ambient_temperature 100.00(10)
_diffrn_detector 'CCD plate'
_diffrn_detector_area_resol_mean 5.2137
_diffrn_detector_type AtlasS2
_diffrn_measured_fraction_theta_full 0.997
_diffrn_measured_fraction_theta_max 0.994
_diffrn_measurement_details
;
List of Runs (angles in degrees, time in seconds):

  # Type    Start    End  Width  t~exp~   \w     \q     \k     \f   Frames
#--------------------------------------------------------------------------
  1  \w     39.00  66.00   1.00   30.00    --    9.97  57.00  90.00   27
  2  \w    -20.00  84.00   1.00   30.00    --    9.97  77.00  60.00  104
  3  \w     49.00  76.00   1.00   30.00    --    9.97 178.00 150.00   27
  4  \w    -38.00  61.00   1.00   30.00    --  -11.85  57.00 -60.00   99
  5  \w    -88.00  10.00   1.00   30.00    --  -11.85 -77.00-180.00   98
;
_diffrn_measurement_device 'four-circle diffractometer'
_diffrn_measurement_device_type 'SuperNova, Dual, Cu at home/near, AtlasS2'
_diffrn_measurement_method '\w scans'
_diffrn_orient_matrix_type 'CrysAlisPro convention (1999,Acta A55,543-557)'
_diffrn_orient_matrix_UB_11 0.0186840000
_diffrn_orient_matrix_UB_12 -0.0540776000
_diffrn_orient_matrix_UB_13 0.0035982000
_diffrn_orient_matrix_UB_21 0.0607156000
_diffrn_orient_matrix_UB_22 0.0271858000
_diffrn_orient_matrix_UB_23 -0.0142300000
_diffrn_orient_matrix_UB_31 0.0473060000
_diffrn_orient_matrix_UB_32 0.0455187000
_diffrn_orient_matrix_UB_33 0.0213893000
_diffrn_radiation_monochromator mirror
_diffrn_radiation_probe x-ray
_diffrn_radiation_type MoK\a
_diffrn_radiation_wavelength 0.71073
_diffrn_reflns_av_R_equivalents 0.0447
_diffrn_reflns_av_unetI/netI 0.0733
_diffrn_reflns_Laue_measured_fraction_full 0.997
_diffrn_reflns_Laue_measured_fraction_max 0.994
_diffrn_reflns_limit_h_max 12
_diffrn_reflns_limit_h_min -12
_diffrn_reflns_limit_k_max 12
_diffrn_reflns_limit_k_min -13
_diffrn_reflns_limit_l_max 35
_diffrn_reflns_limit_l_min -32
_diffrn_reflns_number 24023
_diffrn_reflns_point_group_measured_fraction_full 0.997
_diffrn_reflns_point_group_measured_fraction_max 0.994
_diffrn_reflns_theta_full 26.000
_diffrn_reflns_theta_max 26.658
_diffrn_reflns_theta_min 3.342
_diffrn_source 'micro-focus sealed X-ray tube'
_diffrn_source_type 'SuperNova (Mo) X-ray Source'
_exptl_absorpt_coefficient_mu 0.582
_exptl_absorpt_correction_T_max 1.00000
_exptl_absorpt_correction_T_min 0.75280
_exptl_absorpt_correction_type multi-scan
_exptl_absorpt_process_details
;
CrysAlisPro 1.171.39.33c (Rigaku Oxford Diffraction, 2017)
Empirical absorption correction using spherical harmonics,
 implemented in SCALE3 ABSPACK scaling algorithm.
;
_exptl_crystal_colour 'clear orange'
_exptl_crystal_density_diffrn 1.337
_exptl_crystal_description plate
_exptl_crystal_F_000 1138
_exptl_crystal_recrystallization_method 'Re-crystallisation from solvent: acetonitrile/water'
_exptl_crystal_size_max 0.2
_exptl_crystal_size_mid 0.2
_exptl_crystal_size_min 0.01
_refine_diff_density_max 0.463
_refine_diff_density_min -0.549
_refine_diff_density_rms 0.076
_refine_ls_extinction_method none
_refine_ls_goodness_of_fit_ref 1.036
_refine_ls_hydrogen_treatment constr
_refine_ls_matrix_type full
_refine_ls_number_parameters 631
_refine_ls_number_reflns 11088
_refine_ls_number_restraints 0
_refine_ls_restrained_S_all 1.036
_refine_ls_R_factor_all 0.0768
_refine_ls_R_factor_gt 0.0511
_refine_ls_shift/su_max 0.001
_refine_ls_shift/su_mean 0.000
_refine_ls_structure_factor_coef Fsqd
_refine_ls_weighting_details 'w=1/[\s^2^(Fo^2^)+(0.0289P)^2^+1.8102P] where P=(Fo^2^+2Fc^2^)/3'
_refine_ls_weighting_scheme calc
_refine_ls_wR_factor_gt 0.0900
_refine_ls_wR_factor_ref 0.0995
_reflns_Friedel_coverage 0.000
_reflns_number_gt 8402
_reflns_number_total 11088
_reflns_threshold_expression 'I > 2\s(I)'
_cod_data_source_file d0ce00129e2.cif
_cod_data_source_block 35-wo
_cod_original_formula_sum 'C47 H89 N3 O13.50 V3'
_cod_database_code 7240129
_shelx_shelxl_version_number 2014/7
_chemical_oxdiff_formula 'V O C N'
_shelx_space_group_comment
;
The symmetry employed for this shelxl refinement is uniquely defined
by the following loop, which should always be used as a source of
symmetry information in preference to the above space-group names.
They are only intended as comments.
;
_reflns_odcompleteness_completeness 96.38
_reflns_odcompleteness_iscentric 1
_reflns_odcompleteness_theta 27.42
_olex2_refinement_description
;
1. Fixed Uiso
 At 1.2 times of:
  All C(H) groups, All C(H,H) groups, All N(H) groups
 At 1.5 times of:
  All C(H,H,H) groups
2. Uiso/Uaniso restraints and constraints
Uanis(O14A) = Uanis(O14)
Uanis(C44A) = Uanis(C44)
Uanis(C56) = Uanis(C5A)
Uanis(C63) = Uanis(C63A)
Uanis(C5) = Uanis(C56A)
Uanis(N43A) = Uanis(N43)
3. Others
 Sof(C5A)=Sof(H5AA)=Sof(H5AB)=Sof(H5AC)=Sof(C44A)=Sof(O14A)=Sof(N43A)=
 Sof(C63A)=Sof(H63D)=Sof(H63E)=Sof(H63F)=Sof(C56A)=Sof(H56D)=Sof(H56E)=
 Sof(H56F)=1-FVAR(1)
 Sof(O14)=Sof(N43)=Sof(C44)=Sof(C56)=Sof(H56A)=Sof(H56B)=Sof(H56C)=Sof(C63)=
 Sof(H63A)=Sof(H63B)=Sof(H63C)=Sof(C5)=Sof(H5A)=Sof(H5B)=Sof(H5C)=FVAR(1)
4.a Ternary CH refined with riding coordinates:
 N1(H1), C2(H2), C9(H9)
4.b Secondary CH2 refined with riding coordinates:
 C17(H17A,H17B), C20(H20A,H20B), C30(H30A,H30B), C32(H32A,H32B), C33(H33A,
 H33B), C34(H34A,H34B), C35(H35A,H35B), C36(H36A,H36B), C37(H37A,H37B),
 C38(H38A,H38B), C40(H40A,H40B), C41(H41A,H41B), C42(H42A,H42B), C45(H45A,H45B),
  C46(H46A,H46B), C47(H47A,H47B), C49(H49A,H49B), C50(H50A,H50B), C51(H51A,
 H51B), C52(H52A,H52B), C53(H53A,H53B), C57(H57A,H57B), C58(H58A,H58B),
 C59(H59A,H59B), C65(H65A,H65B), C4(H4A,H4B)
4.c Aromatic/amide H refined with riding coordinates:
 N15(H15), C24(H24), C27(H27), C31(H31)
4.d Idealised Me refined with riding coordinates:
 C56(H56A,H56B,H56C), C5A(H5AA,H5AB,H5AC)
4.e Idealised Me refined as rotating group:
 C62(H62A,H62B,H62C), C64(H64A,H64B,H64C), C63(H63A,H63B,H63C), C3(H3A,H3B,
 H3C), C5(H5A,H5B,H5C), C6(H6A,H6B,H6C), C7(H7A,H7B,H7C), C8(H8A,H8B,H8C),
 C10(H10A,H10B,H10C), C63A(H63D,H63E,H63F), C56A(H56D,H56E,H56F)
;
_olex2_date_sample_data_collection 2017-12-03
_olex2_submission_special_instructions 'No special instructions were received'
_oxdiff_exptl_absorpt_empirical_details
;
Empirical correction (ABSPACK) includes:
- Absorption correction using spherical harmonics
- Frame scaling
;
_oxdiff_exptl_absorpt_empirical_full_max 1.287
_oxdiff_exptl_absorpt_empirical_full_min 0.591

loop_
_space_group_symop_operation_xyz
'x, y, z'
'-x, -y, -z'

loop_
_atom_site_label
_atom_site_type_symbol
_atom_site_fract_x
_atom_site_fract_y
_atom_site_fract_z
_atom_site_U_iso_or_equiv
_atom_site_adp_type
_atom_site_occupancy
_atom_site_site_symmetry_order
_atom_site_calc_flag
_atom_site_refinement_flags_posn
_atom_site_refinement_flags_adp
_atom_site_refinement_flags_occupancy
_atom_site_disorder_assembly
_atom_site_disorder_group
V1 V 0.64306(4) 0.11384(4) 0.44493(2) 0.00902(10) Uani 1 1 d . . . . .
V2 V 0.58716(4) 0.21639(4) 0.54724(2) 0.00868(10) Uani 1 1 d . . . . .
V3 V 0.69460(4) -0.03139(4) 0.52140(2) 0.00875(10) Uani 1 1 d . . . . .
O1 O 0.76991(16) 0.05598(17) 0.47250(6) 0.0095(4) Uani 1 1 d . . . . .
O2 O 0.42185(16) 0.21104(17) 0.52025(6) 0.0091(4) Uani 1 1 d . . . . .
O3 O 0.5000 0.0000 0.5000 0.0066(5) Uani 1 2 d S T P . .
O4 O 0.73935(16) 0.15168(16) 0.56469(6) 0.0072(4) Uani 1 1 d . . . . .
O5 O 0.69318(17) 0.26469(17) 0.49342(6) 0.0097(4) Uani 1 1 d . . . . .
O6 O 0.52933(16) -0.09211(17) 0.40747(6) 0.0079(4) Uani 1 1 d . . . . .
O0AA O 0.45137(16) 0.11309(17) 0.42823(6) 0.0074(4) Uani 1 1 d . . . . .
O8 O 0.82722(17) -0.05014(18) 0.54553(7) 0.0125(4) Uani 1 1 d . . . . .
O9 O 0.66128(17) 0.36302(17) 0.58685(6) 0.0116(4) Uani 1 1 d . . . . .
O10 O 0.72648(17) 0.17999(18) 0.40009(7) 0.0131(4) Uani 1 1 d . . . . .
O11 O 0.20735(19) -0.34191(19) 0.28655(7) 0.0182(4) Uani 1 1 d . . . . .
O12 O -0.15251(19) -0.55889(18) 0.14161(7) 0.0164(4) Uani 1 1 d . . . . .
O13 O -0.00361(19) -0.06556(18) 0.15369(7) 0.0170(4) Uani 1 1 d . . . . .
N15 N 0.2720(2) -0.1066(2) 0.30649(8) 0.0108(5) Uani 1 1 d . . . . .
H15 H 0.2802 -0.0340 0.2953 0.013 Uiso 1 1 calc R . . . .
C17 C 0.3925(3) 0.0760(3) 0.37823(9) 0.0102(5) Uani 1 1 d . . . . .
H17A H 0.4694 0.1326 0.3594 0.012 Uiso 1 1 calc R . . . .
H17B H 0.3107 0.0987 0.3755 0.012 Uiso 1 1 calc R . . . .
C18 C 0.1998(3) -0.2380(3) 0.27679(10) 0.0129(6) Uani 1 1 d . . . . .
C19 C 0.1067(3) -0.2533(3) 0.23148(10) 0.0124(5) Uani 1 1 d . . . . .
C20 C 0.0849(3) 0.0812(3) 0.17722(10) 0.0159(6) Uani 1 1 d . . . . .
H20A H 0.1905 0.1084 0.1775 0.019 Uiso 1 1 calc R . . . .
H20B H 0.0621 0.0970 0.2107 0.019 Uiso 1 1 calc R . . . .
C21 C -0.0743(3) -0.4184(3) 0.16442(10) 0.0140(6) Uani 1 1 d . . . . .
C22 C 0.3365(2) -0.0828(2) 0.35673(9) 0.0086(5) Uani 1 1 d . . . . .
C24 C -0.0813(3) -0.3068(3) 0.14842(10) 0.0133(6) Uani 1 1 d . . . . .
H24 H -0.1455 -0.3242 0.1211 0.016 Uiso 1 1 calc R . . . .
C27 C 0.1034(3) -0.1385(3) 0.21533(10) 0.0136(6) Uani 1 1 d . . . . .
H27 H 0.1627 -0.0452 0.2320 0.016 Uiso 1 1 calc R . . . .
C29 C 0.0097(3) -0.1671(3) 0.17382(10) 0.0133(6) Uani 1 1 d . . . . .
C30 C 0.1277(3) 0.3268(3) 0.16677(11) 0.0178(6) Uani 1 1 d . . . . .
H30A H 0.0813 0.3713 0.1501 0.021 Uiso 1 1 calc R . . . .
H30B H 0.1165 0.3459 0.2013 0.021 Uiso 1 1 calc R . . . .
C31 C 0.0186(3) -0.3920(3) 0.20634(10) 0.0139(6) Uani 1 1 d . . . . .
H31 H 0.0213 -0.4677 0.2174 0.017 Uiso 1 1 calc R . . . .
C32 C 0.2934(3) 0.3959(3) 0.16024(11) 0.0198(6) Uani 1 1 d . . . . .
H32A H 0.3057 0.3697 0.1262 0.024 Uiso 1 1 calc R . . . .
H32B H 0.3424 0.3592 0.1797 0.024 Uiso 1 1 calc R . . . .
C33 C -0.3007(3) -0.9752(3) 0.04949(11) 0.0230(7) Uani 1 1 d . . . . .
H33A H -0.3907 -1.0093 0.0276 0.028 Uiso 1 1 calc R . . . .
H33B H -0.3308 -1.0077 0.0798 0.028 Uiso 1 1 calc R . . . .
C34 C -0.2235(3) -0.8128(3) 0.06030(11) 0.0200(6) Uani 1 1 d . . . . .
H34A H -0.1908 -0.7790 0.0304 0.024 Uiso 1 1 calc R . . . .
H34B H -0.1356 -0.7774 0.0834 0.024 Uiso 1 1 calc R . . . .
C35 C 0.0445(3) 0.1660(3) 0.14758(11) 0.0180(6) Uani 1 1 d . . . . .
H35A H -0.0619 0.1345 0.1471 0.022 Uiso 1 1 calc R . . . .
H35B H 0.0655 0.1457 0.1141 0.022 Uiso 1 1 calc R . . . .
C36 C -0.2002(3) -1.2785(3) -0.00490(11) 0.0220(6) Uani 1 1 d . . . . .
H36A H -0.1605 -1.2431 -0.0340 0.026 Uiso 1 1 calc R . . . .
H36B H -0.1164 -1.2535 0.0187 0.026 Uiso 1 1 calc R . . . .
C37 C -0.2506(3) -0.5932(3) 0.09839(10) 0.0177(6) Uani 1 1 d . . . . .
H37A H -0.1944 -0.5468 0.0731 0.021 Uiso 1 1 calc R . . . .
H37B H -0.3247 -0.5609 0.1056 0.021 Uiso 1 1 calc R . . . .
C38 C 0.2121(3) -0.1747(3) 0.38506(9) 0.0102(5) Uani 1 1 d . . . . .
H38A H 0.1294 -0.1532 0.3824 0.012 Uiso 1 1 calc R . . . .
H38B H 0.1763 -0.2746 0.3704 0.012 Uiso 1 1 calc R . . . .
C40 C -0.3257(3) -0.7532(3) 0.08138(10) 0.0189(6) Uani 1 1 d . . . . .
H40A H -0.4075 -0.7803 0.0567 0.023 Uiso 1 1 calc R . . . .
H40B H -0.3681 -0.7972 0.1088 0.023 Uiso 1 1 calc R . . . .
C41 C 0.4669(3) -0.1192(3) 0.35796(9) 0.0103(5) Uani 1 1 d . . . . .
H41A H 0.4315 -0.2190 0.3432 0.012 Uiso 1 1 calc R . . . .
H41B H 0.5434 -0.0619 0.3392 0.012 Uiso 1 1 calc R . . . .
C42 C -0.2125(3) -1.7513(3) -0.07852(12) 0.0255(7) Uani 1 1 d . . . . .
H42A H -0.1788 -1.7166 -0.1082 0.031 Uiso 1 1 calc R . . . .
H42B H -0.1247 -1.7261 -0.0568 0.031 Uiso 1 1 calc R . . . .
C45 C 0.3687(3) 0.5580(3) 0.17523(11) 0.0188(6) Uani 1 1 d . . . . .
H45A H 0.3625 0.5840 0.2099 0.023 Uiso 1 1 calc R . . . .
H45B H 0.3147 0.5939 0.1576 0.023 Uiso 1 1 calc R . . . .
C46 C 0.6127(3) 1.0838(3) 0.22612(12) 0.0265(7) Uani 1 1 d . . . . .
H46A H 0.5900 1.0525 0.1909 0.032 Uiso 1 1 calc R . . . .
H46B H 0.5187 1.0476 0.2405 0.032 Uiso 1 1 calc R . . . .
C47 C -0.2975(3) -1.6764(3) -0.05435(11) 0.0190(6) Uani 1 1 d . . . . .
H47A H -0.3344 -1.7134 -0.0252 0.023 Uiso 1 1 calc R . . . .
H47B H -0.3833 -1.6985 -0.0766 0.023 Uiso 1 1 calc R . . . .
C49 C -0.2071(3) -1.0433(3) 0.02668(11) 0.0226(7) Uani 1 1 d . . . . .
H49A H -0.1765 -1.0115 -0.0037 0.027 Uiso 1 1 calc R . . . .
H49B H -0.1175 -1.0111 0.0486 0.027 Uiso 1 1 calc R . . . .
C50 C -0.2039(3) -1.5152(3) -0.04021(11) 0.0209(6) Uani 1 1 d . . . . .
H50A H -0.1634 -1.4788 -0.0691 0.025 Uiso 1 1 calc R . . . .
H50B H -0.1206 -1.4931 -0.0169 0.025 Uiso 1 1 calc R . . . .
C51 C -0.2906(3) -1.2052(3) 0.01644(12) 0.0241(7) Uani 1 1 d . . . . .
H51A H -0.3786 -1.2367 -0.0061 0.029 Uiso 1 1 calc R . . . .
H51B H -0.3242 -1.2360 0.0467 0.029 Uiso 1 1 calc R . . . .
C52 C -0.2906(3) -1.4391(3) -0.01797(11) 0.0201(6) Uani 1 1 d . . . . .
H52A H -0.3755 -1.4636 -0.0410 0.024 Uiso 1 1 calc R . . . .
H52B H -0.3290 -1.4741 0.0113 0.024 Uiso 1 1 calc R . . . .
C53 C 0.5319(3) 0.6297(3) 0.16545(12) 0.0226(7) Uani 1 1 d . . . . .
H53A H 0.5385 0.5991 0.1312 0.027 Uiso 1 1 calc R . . . .
H53B H 0.5868 0.5976 0.1845 0.027 Uiso 1 1 calc R . . . .
C57 C 0.6876(3) 1.2447(3) 0.23825(13) 0.0311(8) Uani 1 1 d . . . . .
H57A H 0.7786 1.2813 0.2223 0.037 Uiso 1 1 calc R . . . .
H57B H 0.7153 1.2765 0.2733 0.037 Uiso 1 1 calc R . . . .
C58 C 0.6063(3) 0.7931(3) 0.17774(11) 0.0227(7) Uani 1 1 d . . . . .
H58A H 0.7024 0.8301 0.1648 0.027 Uiso 1 1 calc R . . . .
H58B H 0.5452 0.8246 0.1614 0.027 Uiso 1 1 calc R . . . .
C59 C 0.7048(3) 1.0193(3) 0.24390(12) 0.0248(7) Uani 1 1 d . . . . .
H59A H 0.7278 1.0512 0.2791 0.030 Uiso 1 1 calc R . . . .
H59B H 0.7985 1.0554 0.2295 0.030 Uiso 1 1 calc R . . . .
C62 C -0.3032(3) -1.9128(3) -0.09117(12) 0.0306(7) Uani 1 1 d . . . . .
H62A H -0.3872 -1.9391 -0.1143 0.046 Uiso 1 1 calc GR . . . .
H62B H -0.3379 -1.9483 -0.0620 0.046 Uiso 1 1 calc GR . . . .
H62C H -0.2417 -1.9531 -0.1052 0.046 Uiso 1 1 calc GR . . . .
C64 C 0.5896(4) 1.3065(4) 0.22256(13) 0.0364(8) Uani 1 1 d . . . . .
H64A H 0.5601 1.2739 0.1880 0.055 Uiso 1 1 calc GR . . . .
H64B H 0.6445 1.4089 0.2299 0.055 Uiso 1 1 calc GR . . . .
H64C H 0.5024 1.2760 0.2399 0.055 Uiso 1 1 calc GR . . . .
C65 C 0.6297(3) 0.8565(3) 0.23202(11) 0.0263(7) Uani 1 1 d . . . . .
H65A H 0.6904 0.8247 0.2484 0.032 Uiso 1 1 calc R . . . .
H65B H 0.5336 0.8201 0.2450 0.032 Uiso 1 1 calc R . . . .
O14 O 0.2655(16) 0.1680(19) 0.2972(6) 0.0167(14) Uani 0.780(4) 1 d . . . A 1
N43 N 0.0979(3) 0.2391(3) 0.32903(11) 0.0169(7) Uani 0.780(4) 1 d . . . A 1
C44 C 0.2231(4) 0.2652(4) 0.30767(13) 0.0144(8) Uani 0.780(4) 1 d . . . A 1
C56 C 0.0121(7) 0.1013(7) 0.3423(3) 0.0224(12) Uani 0.780(4) 1 d . . . A 1
H56A H 0.0101 0.0274 0.3170 0.034 Uiso 0.780(4) 1 calc R . . A 1
H56B H -0.0881 0.0855 0.3463 0.034 Uiso 0.780(4) 1 calc R . . A 1
H56C H 0.0575 0.0997 0.3725 0.034 Uiso 0.780(4) 1 calc R . . A 1
C63 C 0.0491(10) 0.3436(7) 0.3442(4) 0.0224(14) Uani 0.780(4) 1 d . . . A 1
H63A H 0.0801 0.3835 0.3784 0.034 Uiso 0.780(4) 1 calc GR . . A 1
H63B H -0.0578 0.2996 0.3387 0.034 Uiso 0.780(4) 1 calc GR . . A 1
H63C H 0.0921 0.4179 0.3258 0.034 Uiso 0.780(4) 1 calc GR . . A 1
N1 N -0.2772(2) -0.3876(2) 0.43559(8) 0.0122(5) Uani 1 1 d . . . . .
H1 H -0.3113 -0.3321 0.4590 0.015 Uiso 1 1 calc R . . . .
C2 C -0.1182(3) -0.3439(3) 0.45650(11) 0.0177(6) Uani 1 1 d . . . . .
H2 H -0.0521 -0.2510 0.4487 0.021 Uiso 1 1 calc R . . . .
C3 C -0.5440(3) -0.5792(3) 0.43053(11) 0.0166(6) Uani 1 1 d . . . . .
H3A H -0.5719 -0.5830 0.3971 0.025 Uiso 1 1 calc GR . . . .
H3B H -0.5601 -0.5077 0.4515 0.025 Uiso 1 1 calc GR . . . .
H3C H -0.6034 -0.6705 0.4389 0.025 Uiso 1 1 calc GR . . . .
C4 C -0.3824(3) -0.5424(3) 0.43697(11) 0.0151(6) Uani 1 1 d . . . . .
H4A H -0.3631 -0.6036 0.4113 0.018 Uiso 1 1 calc R . . . .
H4B H -0.3612 -0.5620 0.4681 0.018 Uiso 1 1 calc R . . . .
C5 C 0.3110(12) 0.4101(8) 0.2968(4) 0.0147(15) Uani 0.780(4) 1 d . . . A 1
H5A H 0.3560 0.4782 0.3269 0.022 Uiso 0.780(4) 1 calc GR . . A 1
H5B H 0.2462 0.4348 0.2798 0.022 Uiso 0.780(4) 1 calc GR . . A 1
H5C H 0.3877 0.4107 0.2768 0.022 Uiso 0.780(4) 1 calc GR . . A 1
C6 C -0.1116(3) -0.3257(3) 0.51199(11) 0.0198(6) Uani 1 1 d . . . . .
H6A H -0.1571 -0.2673 0.5246 0.030 Uiso 1 1 calc GR . . . .
H6B H -0.0093 -0.2808 0.5257 0.030 Uiso 1 1 calc GR . . . .
H6C H -0.1642 -0.4176 0.5206 0.030 Uiso 1 1 calc GR . . . .
C7 C -0.2053(3) -0.1934(3) 0.38755(11) 0.0196(6) Uani 1 1 d . . . . .
H7A H -0.2175 -0.1401 0.4169 0.029 Uiso 1 1 calc GR . . . .
H7B H -0.2371 -0.1688 0.3596 0.029 Uiso 1 1 calc GR . . . .
H7C H -0.1021 -0.1710 0.3870 0.029 Uiso 1 1 calc GR . . . .
C8 C -0.0615(3) -0.4483(3) 0.43511(12) 0.0224(7) Uani 1 1 d . . . . .
H8A H -0.1186 -0.5378 0.4449 0.034 Uiso 1 1 calc GR . . . .
H8B H 0.0418 -0.4103 0.4468 0.034 Uiso 1 1 calc GR . . . .
H8C H -0.0717 -0.4626 0.4001 0.034 Uiso 1 1 calc GR . . . .
C9 C -0.2987(3) -0.3515(3) 0.38611(11) 0.0197(6) Uani 1 1 d . . . . .
H9 H -0.4033 -0.3720 0.3814 0.024 Uiso 1 1 calc R . . . .
C10 C -0.2734(4) -0.4407(4) 0.34254(12) 0.0386(8) Uani 1 1 d . . . . .
H10A H -0.1692 -0.4150 0.3434 0.058 Uiso 1 1 calc GR . . . .
H10B H -0.3053 -0.4236 0.3129 0.058 Uiso 1 1 calc GR . . . .
H10C H -0.3298 -0.5400 0.3437 0.058 Uiso 1 1 calc GR . . . .
C5A C 0.031(3) 0.072(3) 0.3369(11) 0.0224(12) Uani 0.220(4) 1 d . . . A 2
H5AA H -0.0625 0.0464 0.3193 0.034 Uiso 0.220(4) 1 calc R . . A 2
H5AB H 0.0321 0.1116 0.3706 0.034 Uiso 0.220(4) 1 calc R . . A 2
H5AC H 0.0455 -0.0110 0.3350 0.034 Uiso 0.220(4) 1 calc R . . A 2
C44A C 0.1589(14) 0.1842(15) 0.3142(5) 0.0144(8) Uani 0.220(4) 1 d . . . A 2
O14A O 0.246(6) 0.169(7) 0.293(2) 0.0167(14) Uani 0.220(4) 1 d . . . A 2
N43A N 0.1708(12) 0.3111(13) 0.3161(4) 0.0169(7) Uani 0.220(4) 1 d . . . A 2
C63A C 0.068(4) 0.376(4) 0.3420(17) 0.0224(14) Uani 0.220(4) 1 d . . . A 2
H63D H 0.0086 0.3863 0.3174 0.034 Uiso 0.220(4) 1 calc GR . . A 2
H63E H 0.1301 0.4670 0.3625 0.034 Uiso 0.220(4) 1 calc GR . . A 2
H63F H 0.0032 0.3118 0.3615 0.034 Uiso 0.220(4) 1 calc GR . . A 2
C56A C 0.310(5) 0.438(4) 0.3019(16) 0.0147(15) Uani 0.220(4) 1 d . . . A 2
H56D H 0.3412 0.5213 0.3271 0.022 Uiso 0.220(4) 1 calc GR . . A 2
H56E H 0.2840 0.4564 0.2716 0.022 Uiso 0.220(4) 1 calc GR . . A 2
H56F H 0.3895 0.4129 0.2981 0.022 Uiso 0.220(4) 1 calc GR . . A 2

loop_
_atom_site_aniso_label
_atom_site_aniso_U_11
_atom_site_aniso_U_22
_atom_site_aniso_U_33
_atom_site_aniso_U_23
_atom_site_aniso_U_13
_atom_site_aniso_U_12
V1 0.0067(2) 0.0067(2) 0.0114(2) 0.00328(17) -0.00006(16) 0.00078(16)
V2 0.0107(2) 0.0039(2) 0.0115(2) 0.00170(17) -0.00179(17) 0.00349(16)
V3 0.0086(2) 0.0081(2) 0.0110(2) 0.00078(18) -0.00098(17) 0.00556(16)
O1 0.0053(8) 0.0089(9) 0.0122(10) 0.0017(7) -0.0006(7) 0.0016(6)
O2 0.0099(8) 0.0055(9) 0.0118(10) 0.0003(7) -0.0015(7) 0.0042(6)
O3 0.0059(11) 0.0045(12) 0.0096(13) 0.0033(10) 0.0023(9) 0.0019(9)
O4 0.0067(8) 0.0052(8) 0.0086(9) 0.0003(7) -0.0020(7) 0.0023(6)
O5 0.0087(8) 0.0072(9) 0.0120(10) 0.0034(7) -0.0020(7) 0.0021(6)
O6 0.0081(8) 0.0075(9) 0.0088(9) 0.0017(7) -0.0010(7) 0.0041(6)
O0AA 0.0090(8) 0.0062(9) 0.0070(9) 0.0021(7) -0.0014(7) 0.0033(6)
O8 0.0114(9) 0.0117(9) 0.0160(10) 0.0009(8) -0.0009(7) 0.0073(7)
O9 0.0130(9) 0.0064(9) 0.0153(10) 0.0020(7) -0.0023(7) 0.0046(7)
O10 0.0101(8) 0.0108(9) 0.0150(10) 0.0040(8) 0.0020(7) 0.0017(7)
O11 0.0277(10) 0.0108(10) 0.0167(11) 0.0005(8) -0.0067(8) 0.0106(8)
O12 0.0218(10) 0.0100(10) 0.0143(10) -0.0020(8) -0.0092(8) 0.0065(7)
O13 0.0214(10) 0.0091(9) 0.0190(11) 0.0034(8) -0.0073(8) 0.0060(7)
N15 0.0149(11) 0.0082(11) 0.0101(12) 0.0041(9) -0.0018(9) 0.0054(8)
C17 0.0128(12) 0.0081(13) 0.0110(14) 0.0035(10) -0.0012(10) 0.0056(10)
C18 0.0147(13) 0.0113(14) 0.0137(15) 0.0037(11) 0.0014(11) 0.0065(10)
C19 0.0127(12) 0.0138(14) 0.0119(14) 0.0021(11) 0.0008(10) 0.0075(10)
C20 0.0188(14) 0.0103(14) 0.0143(15) 0.0006(11) -0.0042(11) 0.0040(10)
C21 0.0142(13) 0.0099(14) 0.0161(15) 0.0000(11) 0.0009(11) 0.0051(10)
C22 0.0106(12) 0.0055(12) 0.0105(14) 0.0023(10) -0.0008(10) 0.0043(9)
C24 0.0117(12) 0.0154(14) 0.0125(14) 0.0030(11) -0.0026(10) 0.0061(10)
C27 0.0138(13) 0.0103(13) 0.0148(15) 0.0021(11) -0.0020(11) 0.0044(10)
C29 0.0154(13) 0.0122(14) 0.0149(15) 0.0043(11) 0.0019(11) 0.0079(10)
C30 0.0222(14) 0.0122(14) 0.0197(16) 0.0053(12) -0.0027(12) 0.0081(11)
C31 0.0190(13) 0.0102(14) 0.0155(15) 0.0031(11) 0.0003(11) 0.0093(11)
C32 0.0237(15) 0.0162(15) 0.0220(17) 0.0067(12) 0.0012(12) 0.0105(11)
C33 0.0221(15) 0.0180(16) 0.0246(18) -0.0009(13) -0.0040(12) 0.0077(12)
C34 0.0199(14) 0.0195(15) 0.0203(16) 0.0038(12) -0.0022(12) 0.0092(12)
C35 0.0196(14) 0.0162(15) 0.0179(16) 0.0039(12) -0.0049(11) 0.0081(11)
C36 0.0227(15) 0.0200(16) 0.0231(17) 0.0031(13) -0.0010(12) 0.0102(12)
C37 0.0203(14) 0.0156(15) 0.0164(15) -0.0005(12) -0.0057(11) 0.0093(11)
C38 0.0102(12) 0.0084(13) 0.0122(14) 0.0015(10) -0.0006(10) 0.0047(10)
C40 0.0185(14) 0.0165(15) 0.0180(16) 0.0003(12) -0.0074(11) 0.0064(11)
C41 0.0128(12) 0.0095(13) 0.0079(14) -0.0004(10) -0.0008(10) 0.0053(10)
C42 0.0276(16) 0.0229(17) 0.0288(19) 0.0040(14) 0.0071(13) 0.0143(13)
C45 0.0223(14) 0.0151(15) 0.0217(16) 0.0064(12) 0.0042(12) 0.0100(11)
C46 0.0260(16) 0.0245(17) 0.0266(18) 0.0028(14) 0.0028(13) 0.0106(13)
C47 0.0208(14) 0.0213(16) 0.0182(16) 0.0082(12) 0.0042(12) 0.0110(12)
C49 0.0222(15) 0.0161(15) 0.0254(18) -0.0004(13) -0.0037(12) 0.0072(12)
C50 0.0225(14) 0.0216(16) 0.0206(17) 0.0042(13) 0.0023(12) 0.0119(12)
C51 0.0226(15) 0.0177(16) 0.0302(19) 0.0010(13) -0.0017(13) 0.0092(12)
C52 0.0207(14) 0.0205(16) 0.0198(16) 0.0050(13) 0.0007(12) 0.0100(12)
C53 0.0228(15) 0.0171(15) 0.0277(18) 0.0014(13) 0.0024(13) 0.0102(12)
C57 0.0323(17) 0.0244(18) 0.035(2) 0.0024(15) 0.0019(15) 0.0134(14)
C58 0.0195(14) 0.0176(15) 0.0286(18) 0.0060(13) 0.0045(12) 0.0062(11)
C59 0.0228(15) 0.0198(16) 0.0260(18) 0.0044(13) -0.0016(13) 0.0052(12)
C62 0.0378(18) 0.0262(18) 0.032(2) 0.0041(15) 0.0093(15) 0.0188(14)
C64 0.049(2) 0.036(2) 0.032(2) 0.0041(16) 0.0094(16) 0.0281(16)
C65 0.0268(16) 0.0188(16) 0.0274(18) 0.0051(13) -0.0024(13) 0.0057(12)
O14 0.022(4) 0.0192(11) 0.017(3) 0.0033(18) -0.004(3) 0.016(3)
N43 0.0147(15) 0.0122(17) 0.0219(18) 0.0034(13) 0.0007(12) 0.0048(12)
C44 0.0146(19) 0.015(2) 0.0102(18) -0.0001(16) -0.0050(14) 0.0051(15)
C56 0.019(2) 0.015(3) 0.037(3) 0.012(2) 0.0004(18) 0.0085(15)
C63 0.017(3) 0.005(4) 0.042(2) 0.002(3) 0.004(2) 0.004(3)
N1 0.0135(11) 0.0091(11) 0.0170(13) 0.0047(9) 0.0037(9) 0.0071(8)
C2 0.0094(12) 0.0121(14) 0.0298(18) 0.0082(12) 0.0019(11) 0.0020(10)
C3 0.0171(13) 0.0063(13) 0.0263(17) 0.0047(12) 0.0029(12) 0.0050(10)
C4 0.0145(13) 0.0075(13) 0.0228(16) 0.0053(11) 0.0020(11) 0.0041(10)
C5 0.0228(15) 0.006(4) 0.018(3) 0.003(3) 0.0041(17) 0.009(3)
C6 0.0133(13) 0.0132(14) 0.0315(18) 0.0045(13) -0.0008(12) 0.0050(11)
C7 0.0187(14) 0.0195(15) 0.0251(17) 0.0118(13) 0.0086(12) 0.0101(11)
C8 0.0132(13) 0.0193(16) 0.038(2) 0.0089(14) 0.0064(13) 0.0090(11)
C9 0.0209(14) 0.0190(15) 0.0203(16) 0.0064(12) 0.0020(12) 0.0094(11)
C10 0.068(2) 0.0294(19) 0.0220(19) 0.0041(15) 0.0030(17) 0.0259(17)
C5A 0.019(2) 0.015(3) 0.037(3) 0.012(2) 0.0004(18) 0.0085(15)
C44A 0.0146(19) 0.015(2) 0.0102(18) -0.0001(16) -0.0050(14) 0.0051(15)
O14A 0.022(4) 0.0192(11) 0.017(3) 0.0033(18) -0.004(3) 0.016(3)
N43A 0.0147(15) 0.0122(17) 0.0219(18) 0.0034(13) 0.0007(12) 0.0048(12)
C63A 0.017(3) 0.005(4) 0.042(2) 0.002(3) 0.004(2) 0.004(3)
C56A 0.0228(15) 0.006(4) 0.018(3) 0.003(3) 0.0041(17) 0.009(3)

loop_
_atom_type_symbol
_atom_type_description
_atom_type_scat_dispersion_real
_atom_type_scat_dispersion_imag
_atom_type_scat_source
C C 0.0033 0.0016 'International Tables Vol C Tables 4.2.6.8 and 6.1.1.4'
H H 0.0000 0.0000 'International Tables Vol C Tables 4.2.6.8 and 6.1.1.4'
N N 0.0061 0.0033 'International Tables Vol C Tables 4.2.6.8 and 6.1.1.4'
O O 0.0106 0.0060 'International Tables Vol C Tables 4.2.6.8 and 6.1.1.4'
V V 0.3005 0.5294 'International Tables Vol C Tables 4.2.6.8 and 6.1.1.4'

loop_
_geom_angle_atom_site_label_1
_geom_angle_atom_site_label_2
_geom_angle_atom_site_label_3
_geom_angle
_geom_angle_site_symmetry_1
_geom_angle_site_symmetry_3
_geom_angle_publ_flag
V3 V1 V2 65.713(15) . . ?
O1 V1 V2 89.04(5) . . ?
O1 V1 V3 32.95(5) . . ?
O1 V1 O3 80.35(5) . . ?
O1 V1 O6 85.88(7) . . ?
O1 V1 O0AA 156.82(7) . . ?
O3 V1 V2 47.022(12) . . ?
O3 V1 V3 47.478(11) . . ?
O5 V1 V2 34.59(5) . . ?
O5 V1 V3 86.34(6) . . ?
O5 V1 O1 93.76(7) . . ?
O5 V1 O3 81.54(6) . . ?
O5 V1 O6 158.33(7) . . ?
O5 V1 O0AA 90.34(7) . . ?
O6 V1 V2 123.81(5) . . ?
O6 V1 V3 81.62(5) . . ?
O6 V1 O3 77.03(5) . . ?
O0AA V1 V2 81.47(5) . . ?
O0AA V1 V3 124.98(5) . . ?
O0AA V1 O3 77.70(5) . . ?
O0AA V1 O6 82.03(6) . . ?
O10 V1 V2 138.80(6) . . ?
O10 V1 V3 136.61(6) . . ?
O10 V1 O1 103.74(8) . . ?
O10 V1 O3 172.12(6) . . ?
O10 V1 O5 104.69(8) . . ?
O10 V1 O6 96.40(8) . . ?
O10 V1 O0AA 97.23(8) . . ?
V3 V2 V1 66.246(15) 2_656 . ?
O2 V2 V1 87.77(6) . . ?
O2 V2 V3 36.11(5) . 2_656 ?
O2 V2 O3 83.52(5) . . ?
O2 V2 O4 160.17(7) . . ?
O2 V2 O5 94.10(7) . . ?
O2 V2 O6 91.55(7) . 2_656 ?
O3 V2 V1 47.493(12) . . ?
O3 V2 V3 47.489(12) . 2_656 ?
O4 V2 V1 80.64(5) . . ?
O4 V2 V3 124.08(5) . 2_656 ?
O4 V2 O3 76.78(5) . . ?
O5 V2 V1 32.95(5) . . ?
O5 V2 V3 89.36(5) . 2_656 ?
O5 V2 O3 80.38(5) . . ?
O5 V2 O4 84.90(7) . . ?
O5 V2 O6 157.33(7) . 2_656 ?
O6 V2 V1 125.71(5) 2_656 . ?
O6 V2 V3 82.37(5) 2_656 2_656 ?
O6 V2 O3 78.48(5) 2_656 . ?
O6 V2 O4 82.41(7) 2_656 . ?
O9 V2 V1 135.94(6) . . ?
O9 V2 V3 139.86(6) . 2_656 ?
O9 V2 O2 104.24(8) . . ?
O9 V2 O3 171.06(6) . . ?
O9 V2 O4 95.24(7) . . ?
O9 V2 O5 103.16(8) . . ?
O9 V2 O6 96.65(8) . 2_656 ?
V1 V3 V2 65.913(15) . 2_656 ?
O1 V3 V1 35.02(5) . . ?
O1 V3 V2 86.80(5) . 2_656 ?
O1 V3 O2 93.79(8) . 2_656 ?
O1 V3 O3 82.72(5) . . ?
O1 V3 O4 91.22(7) . . ?
O1 V3 O0AA 159.17(7) . 2_656 ?
O2 V3 V1 89.74(5) 2_656 . ?
O2 V3 V2 34.05(5) 2_656 2_656 ?
O2 V3 O3 81.29(5) 2_656 . ?
O2 V3 O4 157.90(7) 2_656 . ?
O2 V3 O0AA 85.32(7) 2_656 2_656 ?
O3 V3 V1 47.783(11) . . ?
O3 V3 V2 47.319(11) . 2_656 ?
O4 V3 V1 82.11(5) . . ?
O4 V3 V2 125.12(5) . 2_656 ?
O4 V3 O3 78.01(5) . . ?
O4 V3 O0AA 82.43(7) . 2_656 ?
O0AA V3 V1 124.17(5) 2_656 . ?
O0AA V3 V2 80.84(5) 2_656 2_656 ?
O0AA V3 O3 76.56(4) 2_656 . ?
O8 V3 V1 139.31(7) . . ?
O8 V3 V2 137.00(6) . 2_656 ?
O8 V3 O1 104.86(8) . . ?
O8 V3 O2 103.11(8) . 2_656 ?
O8 V3 O3 170.78(7) . . ?
O8 V3 O4 96.35(8) . . ?
O8 V3 O0AA 95.58(8) . 2_656 ?
V3 O1 V1 112.03(8) . . ?
V2 O2 V3 109.83(8) . 2_656 ?
V1 O3 V1 180.00(2) 2_656 . ?
V2 O3 V1 85.485(16) . . ?
V2 O3 V1 85.485(16) 2_656 2_656 ?
V2 O3 V1 94.515(16) 2_656 . ?
V2 O3 V1 94.515(16) . 2_656 ?
V2 O3 V2 180.0 . 2_656 ?
V2 O3 V3 94.807(15) 2_656 2_656 ?
V2 O3 V3 85.193(16) . 2_656 ?
V2 O3 V3 85.192(16) 2_656 . ?
V2 O3 V3 94.808(15) . . ?
V3 O3 V1 84.739(16) 2_656 2_656 ?
V3 O3 V1 95.261(16) . 2_656 ?
V3 O3 V1 95.261(16) 2_656 . ?
V3 O3 V1 84.740(16) . . ?
V3 O3 V3 179.999(19) . 2_656 ?
V3 O4 V2 109.88(7) . . ?
C38 O4 V2 118.02(14) 2_656 . ?
C38 O4 V3 119.28(14) 2_656 . ?
V1 O5 V2 112.46(8) . . ?
V2 O6 V1 109.30(8) 2_656 . ?
C41 O6 V1 118.95(14) . . ?
C41 O6 V2 119.79(14) . 2_656 ?
V1 O0AA V3 109.99(8) . 2_656 ?
C17 O0AA V1 119.20(14) . . ?
C17 O0AA V3 117.86(13) . 2_656 ?
C21 O12 C37 117.9(2) . . ?
C29 O13 C20 117.9(2) . . ?
C18 N15 H15 118.3 . . ?
C18 N15 C22 123.3(2) . . ?
C22 N15 H15 118.3 . . ?
O0AA C17 H17A 109.2 . . ?
O0AA C17 H17B 109.2 . . ?
O0AA C17 C22 112.2(2) . . ?
H17A C17 H17B 107.9 . . ?
C22 C17 H17A 109.2 . . ?
C22 C17 H17B 109.2 . . ?
O11 C18 N15 121.8(2) . . ?
O11 C18 C19 120.4(2) . . ?
N15 C18 C19 117.8(2) . . ?
C27 C19 C18 123.9(2) . . ?
C31 C19 C18 115.5(2) . . ?
C31 C19 C27 120.6(2) . . ?
O13 C20 H20A 110.6 . . ?
O13 C20 H20B 110.6 . . ?
O13 C20 C35 105.6(2) . . ?
H20A C20 H20B 108.7 . . ?
C35 C20 H20A 110.6 . . ?
C35 C20 H20B 110.6 . . ?
O12 C21 C24 124.7(2) . . ?
O12 C21 C31 115.2(2) . . ?
C24 C21 C31 120.1(2) . . ?
N15 C22 C17 106.05(19) . . ?
N15 C22 C38 107.99(18) . . ?
N15 C22 C41 111.8(2) . . ?
C17 C22 C41 109.98(19) . . ?
C38 C22 C17 110.3(2) . . ?
C38 C22 C41 110.6(2) . . ?
C21 C24 H24 120.5 . . ?
C21 C24 C29 119.1(2) . . ?
C29 C24 H24 120.5 . . ?
C19 C27 H27 120.8 . . ?
C29 C27 C19 118.4(2) . . ?
C29 C27 H27 120.8 . . ?
O13 C29 C24 113.7(2) . . ?
O13 C29 C27 124.6(2) . . ?
C27 C29 C24 121.6(2) . . ?
H30A C30 H30B 107.6 . . ?
C32 C30 H30A 108.6 . . ?
C32 C30 H30B 108.6 . . ?
C32 C30 C35 114.6(2) . . ?
C35 C30 H30A 108.6 . . ?
C35 C30 H30B 108.6 . . ?
C19 C31 C21 120.2(2) . . ?
C19 C31 H31 119.9 . . ?
C21 C31 H31 119.9 . . ?
C30 C32 H32A 109.0 . . ?
C30 C32 H32B 109.0 . . ?
C30 C32 C45 112.8(2) . . ?
H32A C32 H32B 107.8 . . ?
C45 C32 H32A 109.0 . . ?
C45 C32 H32B 109.0 . . ?
H33A C33 H33B 107.5 . . ?
C34 C33 H33A 108.5 . . ?
C34 C33 H33B 108.5 . . ?
C34 C33 C49 115.3(2) . . ?
C49 C33 H33A 108.5 . . ?
C49 C33 H33B 108.5 . . ?
C33 C34 H34A 109.2 . . ?
C33 C34 H34B 109.2 . . ?
C33 C34 C40 112.0(2) . . ?
H34A C34 H34B 107.9 . . ?
C40 C34 H34A 109.2 . . ?
C40 C34 H34B 109.2 . . ?
C20 C35 C30 113.9(2) . . ?
C20 C35 H35A 108.8 . . ?
C20 C35 H35B 108.8 . . ?
C30 C35 H35A 108.8 . . ?
C30 C35 H35B 108.8 . . ?
H35A C35 H35B 107.7 . . ?
H36A C36 H36B 107.8 . . ?
C51 C36 H36A 109.0 . . ?
C51 C36 H36B 109.0 . . ?
C52 C36 H36A 109.0 . . ?
C52 C36 H36B 109.0 . . ?
C52 C36 C51 113.1(2) . . ?
O12 C37 H37A 110.2 . . ?
O12 C37 H37B 110.2 . . ?
O12 C37 C40 107.5(2) . . ?
H37A C37 H37B 108.5 . . ?
C40 C37 H37A 110.2 . . ?
C40 C37 H37B 110.2 . . ?
O4 C38 C22 112.49(19) 2_656 . ?
O4 C38 H38A 109.1 2_656 . ?
O4 C38 H38B 109.1 2_656 . ?
C22 C38 H38A 109.1 . . ?
C22 C38 H38B 109.1 . . ?
H38A C38 H38B 107.8 . . ?
C34 C40 H40A 108.6 . . ?
C34 C40 H40B 108.6 . . ?
C37 C40 C34 114.6(2) . . ?
C37 C40 H40A 108.6 . . ?
C37 C40 H40B 108.6 . . ?
H40A C40 H40B 107.6 . . ?
O6 C41 C22 110.40(19) . . ?
O6 C41 H41A 109.6 . . ?
O6 C41 H41B 109.6 . . ?
C22 C41 H41A 109.6 . . ?
C22 C41 H41B 109.6 . . ?
H41A C41 H41B 108.1 . . ?
H42A C42 H42B 107.7 . . ?
C47 C42 H42A 108.8 . . ?
C47 C42 H42B 108.8 . . ?
C62 C42 H42A 108.8 . . ?
C62 C42 H42B 108.8 . . ?
C62 C42 C47 114.0(2) . . ?
C32 C45 H45A 108.9 . . ?
C32 C45 H45B 108.9 . . ?
C32 C45 C53 113.5(2) . . ?
H45A C45 H45B 107.7 . . ?
C53 C45 H45A 108.9 . . ?
C53 C45 H45B 108.9 . . ?
H46A C46 H46B 107.6 . . ?
C57 C46 H46A 108.7 . . ?
C57 C46 H46B 108.7 . . ?
C57 C46 C59 114.2(2) . . ?
C59 C46 H46A 108.7 . . ?
C59 C46 H46B 108.7 . . ?
C42 C47 H47A 108.9 . . ?
C42 C47 H47B 108.9 . . ?
C42 C47 C50 113.5(2) . . ?
H47A C47 H47B 107.7 . . ?
C50 C47 H47A 108.9 . . ?
C50 C47 H47B 108.9 . . ?
C33 C49 H49A 109.0 . . ?
C33 C49 H49B 109.0 . . ?
H49A C49 H49B 107.8 . . ?
C51 C49 C33 112.7(2) . . ?
C51 C49 H49A 109.0 . . ?
C51 C49 H49B 109.0 . . ?
C47 C50 H50A 108.8 . . ?
C47 C50 H50B 108.8 . . ?
C47 C50 C52 113.6(2) . . ?
H50A C50 H50B 107.7 . . ?
C52 C50 H50A 108.8 . . ?
C52 C50 H50B 108.8 . . ?
C36 C51 H51A 108.6 . . ?
C36 C51 H51B 108.6 . . ?
C49 C51 C36 114.8(2) . . ?
C49 C51 H51A 108.6 . . ?
C49 C51 H51B 108.6 . . ?
H51A C51 H51B 107.5 . . ?
C36 C52 C50 114.3(2) . . ?
C36 C52 H52A 108.7 . . ?
C36 C52 H52B 108.7 . . ?
C50 C52 H52A 108.7 . . ?
C50 C52 H52B 108.7 . . ?
H52A C52 H52B 107.6 . . ?
C45 C53 H53A 108.8 . . ?
C45 C53 H53B 108.8 . . ?
C45 C53 C58 113.9(2) . . ?
H53A C53 H53B 107.7 . . ?
C58 C53 H53A 108.8 . . ?
C58 C53 H53B 108.8 . . ?
C46 C57 H57A 108.9 . . ?
C46 C57 H57B 108.9 . . ?
C46 C57 C64 113.1(3) . . ?
H57A C57 H57B 107.8 . . ?
C64 C57 H57A 108.9 . . ?
C64 C57 H57B 108.9 . . ?
C53 C58 H58A 108.7 . . ?
C53 C58 H58B 108.7 . . ?
H58A C58 H58B 107.6 . . ?
C65 C58 C53 114.3(3) . . ?
C65 C58 H58A 108.7 . . ?
C65 C58 H58B 108.7 . . ?
C46 C59 H59A 108.6 . . ?
C46 C59 H59B 108.6 . . ?
C46 C59 C65 114.6(2) . . ?
H59A C59 H59B 107.6 . . ?
C65 C59 H59A 108.6 . . ?
C65 C59 H59B 108.6 . . ?
C42 C62 H62A 109.5 . . ?
C42 C62 H62B 109.5 . . ?
C42 C62 H62C 109.5 . . ?
H62A C62 H62B 109.5 . . ?
H62A C62 H62C 109.5 . . ?
H62B C62 H62C 109.5 . . ?
C57 C64 H64A 109.5 . . ?
C57 C64 H64B 109.5 . . ?
C57 C64 H64C 109.5 . . ?
H64A C64 H64B 109.5 . . ?
H64A C64 H64C 109.5 . . ?
H64B C64 H64C 109.5 . . ?
C58 C65 C59 113.9(3) . . ?
C58 C65 H65A 108.8 . . ?
C58 C65 H65B 108.8 . . ?
C59 C65 H65A 108.8 . . ?
C59 C65 H65B 108.8 . . ?
H65A C65 H65B 107.7 . . ?
C44 N43 C56 119.3(3) . . ?
C44 N43 C63 124.0(4) . . ?
C63 N43 C56 116.4(4) . . ?
O14 C44 N43 121.0(9) . . ?
O14 C44 C5 121.6(9) . . ?
N43 C44 C5 117.4(4) . . ?
N43 C56 H56A 109.5 . . ?
N43 C56 H56B 109.5 . . ?
N43 C56 H56C 109.5 . . ?
H56A C56 H56B 109.5 . . ?
H56A C56 H56C 109.5 . . ?
H56B C56 H56C 109.5 . . ?
N43 C63 H63A 109.5 . . ?
N43 C63 H63B 109.5 . . ?
N43 C63 H63C 109.5 . . ?
H63A C63 H63B 109.5 . . ?
H63A C63 H63C 109.5 . . ?
H63B C63 H63C 109.5 . . ?
C2 N1 H1 104.7 . . ?
C2 N1 C9 118.2(2) . . ?
C4 N1 H1 104.7 . . ?
C4 N1 C2 111.43(19) . . ?
C4 N1 C9 111.6(2) . . ?
C9 N1 H1 104.7 . . ?
N1 C2 H2 107.8 . . ?
C6 C2 N1 109.2(2) . . ?
C6 C2 H2 107.8 . . ?
C8 C2 N1 113.3(2) . . ?
C8 C2 H2 107.8 . . ?
C8 C2 C6 110.6(2) . . ?
H3A C3 H3B 109.5 . . ?
H3A C3 H3C 109.5 . . ?
H3B C3 H3C 109.5 . . ?
C4 C3 H3A 109.5 . . ?
C4 C3 H3B 109.5 . . ?
C4 C3 H3C 109.5 . . ?
N1 C4 H4A 108.9 . . ?
N1 C4 H4B 108.9 . . ?
C3 C4 N1 113.5(2) . . ?
C3 C4 H4A 108.9 . . ?
C3 C4 H4B 108.9 . . ?
H4A C4 H4B 107.7 . . ?
C44 C5 H5A 109.5 . . ?
C44 C5 H5B 109.5 . . ?
C44 C5 H5C 109.5 . . ?
H5A C5 H5B 109.5 . . ?
H5A C5 H5C 109.5 . . ?
H5B C5 H5C 109.5 . . ?
C2 C6 H6A 109.5 . . ?
C2 C6 H6B 109.5 . . ?
C2 C6 H6C 109.5 . . ?
H6A C6 H6B 109.5 . . ?
H6A C6 H6C 109.5 . . ?
H6B C6 H6C 109.5 . . ?
H7A C7 H7B 109.5 . . ?
H7A C7 H7C 109.5 . . ?
H7B C7 H7C 109.5 . . ?
C9 C7 H7A 109.5 . . ?
C9 C7 H7B 109.5 . . ?
C9 C7 H7C 109.5 . . ?
C2 C8 H8A 109.5 . . ?
C2 C8 H8B 109.5 . . ?
C2 C8 H8C 109.5 . . ?
H8A C8 H8B 109.5 . . ?
H8A C8 H8C 109.5 . . ?
H8B C8 H8C 109.5 . . ?
N1 C9 H9 106.5 . . ?
C7 C9 N1 110.5(2) . . ?
C7 C9 H9 106.5 . . ?
C7 C9 C10 111.6(2) . . ?
C10 C9 N1 114.6(2) . . ?
C10 C9 H9 106.5 . . ?
C9 C10 H10A 109.5 . . ?
C9 C10 H10B 109.5 . . ?
C9 C10 H10C 109.5 . . ?
H10A C10 H10B 109.5 . . ?
H10A C10 H10C 109.5 . . ?
H10B C10 H10C 109.5 . . ?
H5AA C5A H5AB 109.5 . . ?
H5AA C5A H5AC 109.5 . . ?
H5AB C5A H5AC 109.5 . . ?
C44A C5A H5AA 109.5 . . ?
C44A C5A H5AB 109.5 . . ?
C44A C5A H5AC 109.5 . . ?
O14A C44A C5A 127(4) . . ?
O14A C44A N43A 112(4) . . ?
N43A C44A C5A 120.8(14) . . ?
C44A N43A C63A 127.9(15) . . ?
C44A N43A C56A 123.7(16) . . ?
C56A N43A C63A 107.4(17) . . ?
N43A C63A H63D 109.5 . . ?
N43A C63A H63E 109.5 . . ?
N43A C63A H63F 109.5 . . ?
H63D C63A H63E 109.5 . . ?
H63D C63A H63F 109.5 . . ?
H63E C63A H63F 109.5 . . ?
N43A C56A H56D 109.5 . . ?
N43A C56A H56E 109.5 . . ?
N43A C56A H56F 109.5 . . ?
H56D C56A H56E 109.5 . . ?
H56D C56A H56F 109.5 . . ?
H56E C56A H56F 109.5 . . ?

loop_
_geom_bond_atom_site_label_1
_geom_bond_atom_site_label_2
_geom_bond_distance
_geom_bond_site_symmetry_2
_geom_bond_publ_flag
V1 V2 3.0364(6) . ?
V1 V3 3.0190(6) . ?
V1 O1 1.8688(17) . ?
V1 O3 2.2454(4) . ?
V1 O5 1.7870(17) . ?
V1 O6 2.0402(16) . ?
V1 O0AA 1.9851(15) . ?
V1 O10 1.6030(18) . ?
V2 V3 3.0206(6) 2_656 ?
V2 O2 1.7981(16) . ?
V2 O3 2.2284(4) . ?
V2 O4 2.0411(16) . ?
V2 O5 1.8652(17) . ?
V2 O6 1.9879(17) 2_656 ?
V2 O9 1.6024(17) . ?
V3 V2 3.0206(6) 2_656 ?
V3 O1 1.7715(17) . ?
V3 O2 1.8925(17) 2_656 ?
V3 O3 2.2345(4) . ?
V3 O4 1.9723(16) . ?
V3 O0AA 2.0553(17) 2_656 ?
V3 O8 1.6013(17) . ?
O2 V3 1.8926(16) 2_656 ?
O3 V1 2.2453(4) 2_656 ?
O3 V2 2.2284(4) 2_656 ?
O3 V3 2.2345(4) 2_656 ?
O4 C38 1.421(3) 2_656 ?
O6 V2 1.9879(17) 2_656 ?
O6 C41 1.436(3) . ?
O0AA V3 2.0553(17) 2_656 ?
O0AA C17 1.425(3) . ?
O11 C18 1.228(3) . ?
O12 C21 1.370(3) . ?
O12 C37 1.435(3) . ?
O13 C20 1.435(3) . ?
O13 C29 1.366(3) . ?
N15 H15 0.8600 . ?
N15 C18 1.361(3) . ?
N15 C22 1.469(3) . ?
C17 H17A 0.9700 . ?
C17 H17B 0.9700 . ?
C17 C22 1.532(3) . ?
C18 C19 1.506(4) . ?
C19 C27 1.398(4) . ?
C19 C31 1.385(3) . ?
C20 H20A 0.9700 . ?
C20 H20B 0.9700 . ?
C20 C35 1.506(4) . ?
C21 C24 1.379(4) . ?
C21 C31 1.395(4) . ?
C22 C38 1.531(3) . ?
C22 C41 1.540(3) . ?
C24 H24 0.9300 . ?
C24 C29 1.400(4) . ?
C27 H27 0.9300 . ?
C27 C29 1.385(4) . ?
C30 H30A 0.9700 . ?
C30 H30B 0.9700 . ?
C30 C32 1.521(4) . ?
C30 C35 1.524(4) . ?
C31 H31 0.9300 . ?
C32 H32A 0.9700 . ?
C32 H32B 0.9700 . ?
C32 C45 1.522(4) . ?
C33 H33A 0.9700 . ?
C33 H33B 0.9700 . ?
C33 C34 1.521(4) . ?
C33 C49 1.526(4) . ?
C34 H34A 0.9700 . ?
C34 H34B 0.9700 . ?
C34 C40 1.522(4) . ?
C35 H35A 0.9700 . ?
C35 H35B 0.9700 . ?
C36 H36A 0.9700 . ?
C36 H36B 0.9700 . ?
C36 C51 1.524(4) . ?
C36 C52 1.510(4) . ?
C37 H37A 0.9700 . ?
C37 H37B 0.9700 . ?
C37 C40 1.509(4) . ?
C38 O4 1.421(3) 2_656 ?
C38 H38A 0.9700 . ?
C38 H38B 0.9700 . ?
C40 H40A 0.9700 . ?
C40 H40B 0.9700 . ?
C41 H41A 0.9700 . ?
C41 H41B 0.9700 . ?
C42 H42A 0.9700 . ?
C42 H42B 0.9700 . ?
C42 C47 1.518(4) . ?
C42 C62 1.518(4) . ?
C45 H45A 0.9700 . ?
C45 H45B 0.9700 . ?
C45 C53 1.523(4) . ?
C46 H46A 0.9700 . ?
C46 H46B 0.9700 . ?
C46 C57 1.507(4) . ?
C46 C59 1.513(4) . ?
C47 H47A 0.9700 . ?
C47 H47B 0.9700 . ?
C47 C50 1.520(4) . ?
C49 H49A 0.9700 . ?
C49 H49B 0.9700 . ?
C49 C51 1.517(4) . ?
C50 H50A 0.9700 . ?
C50 H50B 0.9700 . ?
C50 C52 1.523(4) . ?
C51 H51A 0.9700 . ?
C51 H51B 0.9700 . ?
C52 H52A 0.9700 . ?
C52 H52B 0.9700 . ?
C53 H53A 0.9700 . ?
C53 H53B 0.9700 . ?
C53 C58 1.532(4) . ?
C57 H57A 0.9700 . ?
C57 H57B 0.9700 . ?
C57 C64 1.519(4) . ?
C58 H58A 0.9700 . ?
C58 H58B 0.9700 . ?
C58 C65 1.518(4) . ?
C59 H59A 0.9700 . ?
C59 H59B 0.9700 . ?
C59 C65 1.525(4) . ?
C62 H62A 0.9600 . ?
C62 H62B 0.9600 . ?
C62 H62C 0.9600 . ?
C64 H64A 0.9600 . ?
C64 H64B 0.9600 . ?
C64 H64C 0.9600 . ?
C65 H65A 0.9700 . ?
C65 H65B 0.9700 . ?
O14 C44 1.291(16) . ?
N43 C44 1.339(5) . ?
N43 C56 1.452(7) . ?
N43 C63 1.425(10) . ?
C44 C5 1.487(10) . ?
C56 H56A 0.9600 . ?
C56 H56B 0.9600 . ?
C56 H56C 0.9600 . ?
C63 H63A 0.9600 . ?
C63 H63B 0.9600 . ?
C63 H63C 0.9600 . ?
N1 H1 0.9800 . ?
N1 C2 1.530(3) . ?
N1 C4 1.519(3) . ?
N1 C9 1.535(3) . ?
C2 H2 0.9800 . ?
C2 C6 1.524(4) . ?
C2 C8 1.520(4) . ?
C3 H3A 0.9600 . ?
C3 H3B 0.9600 . ?
C3 H3C 0.9600 . ?
C3 C4 1.497(3) . ?
C4 H4A 0.9700 . ?
C4 H4B 0.9700 . ?
C5 H5A 0.9600 . ?
C5 H5B 0.9600 . ?
C5 H5C 0.9600 . ?
C6 H6A 0.9600 . ?
C6 H6B 0.9600 . ?
C6 H6C 0.9600 . ?
C7 H7A 0.9600 . ?
C7 H7B 0.9600 . ?
C7 H7C 0.9600 . ?
C7 C9 1.514(4) . ?
C8 H8A 0.9600 . ?
C8 H8B 0.9600 . ?
C8 H8C 0.9600 . ?
C9 H9 0.9800 . ?
C9 C10 1.515(4) . ?
C10 H10A 0.9600 . ?
C10 H10B 0.9600 . ?
C10 H10C 0.9600 . ?
C5A H5AA 0.9600 . ?
C5A H5AB 0.9600 . ?
C5A H5AC 0.9600 . ?
C5A C44A 1.54(3) . ?
C44A O14A 1.13(7) . ?
C44A N43A 1.305(19) . ?
N43A C63A 1.61(5) . ?
N43A C56A 1.56(4) . ?
C63A H63D 0.9600 . ?
C63A H63E 0.9600 . ?
C63A H63F 0.9600 . ?
C56A H56D 0.9600 . ?
C56A H56E 0.9600 . ?
C56A H56F 0.9600 . ?

loop_
_geom_torsion_atom_site_label_1
_geom_torsion_atom_site_label_2
_geom_torsion_atom_site_label_3
_geom_torsion_atom_site_label_4
_geom_torsion
_geom_torsion_site_symmetry_1
_geom_torsion_site_symmetry_2
_geom_torsion_site_symmetry_3
_geom_torsion_site_symmetry_4
_geom_torsion_publ_flag
V1 V2 O2 V3 50.90(7) . . . 2_656 ?
V1 O6 C41 C22 -68.8(2) . . . . ?
V1 O0AA C17 C22 70.1(2) . . . . ?
V2 V1 O1 V3 43.07(8) . . . . ?
V2 V3 O1 V1 50.76(7) 2_656 . . . ?
V2 O6 C41 C22 69.9(2) 2_656 . . . ?
V3 V1 O5 V2 -50.71(7) . . . . ?
V3 V2 O5 V1 -43.67(8) 2_656 . . . ?
V3 O0AA C17 C22 -67.5(2) 2_656 . . . ?
O1 V1 O5 V2 -82.83(9) . . . . ?
O2 V2 O5 V1 -79.50(9) . . . . ?
O2 V3 O1 V1 84.11(9) 2_656 . . . ?
O3 V1 O1 V3 -3.40(7) . . . . ?
O3 V1 O5 V2 -3.18(7) . . . . ?
O3 V2 O2 V3 3.44(7) . . . 2_656 ?
O3 V2 O5 V1 3.21(7) . . . . ?
O3 V3 O1 V1 3.40(7) . . . . ?
O4 V2 O2 V3 -3.1(3) . . . 2_656 ?
O4 V2 O5 V1 80.64(9) . . . . ?
O4 V3 O1 V1 -74.35(9) . . . . ?
O5 V1 O1 V3 77.35(9) . . . . ?
O5 V2 O2 V3 83.25(9) . . . 2_656 ?
O6 V1 O1 V3 -80.93(9) . . . . ?
O6 V1 O5 V2 5.5(2) . . . . ?
O6 V2 O2 V3 -74.78(9) 2_656 . . 2_656 ?
O6 V2 O5 V1 24.5(2) 2_656 . . . ?
O0AA V1 O1 V3 -22.3(2) . . . . ?
O0AA V1 O5 V2 74.33(9) . . . . ?
O0AA V3 O1 V1 -2.7(3) 2_656 . . . ?
O0AA C17 C22 N15 176.86(18) . . . . ?
O0AA C17 C22 C38 60.2(2) . . . . ?
O0AA C17 C22 C41 -62.1(3) . . . . ?
O8 V3 O1 V1 -171.25(9) . . . . ?
O9 V2 O2 V3 -172.05(9) . . . 2_656 ?
O9 V2 O5 V1 174.84(9) . . . . ?
O10 V1 O1 V3 -176.52(9) . . . . ?
O10 V1 O5 V2 171.90(9) . . . . ?
O11 C18 C19 C27 -173.6(2) . . . . ?
O11 C18 C19 C31 7.9(4) . . . . ?
O12 C21 C24 C29 -177.1(2) . . . . ?
O12 C21 C31 C19 177.9(2) . . . . ?
O12 C37 C40 C34 -70.5(3) . . . . ?
O13 C20 C35 C30 -179.9(2) . . . . ?
N15 C18 C19 C27 7.5(4) . . . . ?
N15 C18 C19 C31 -171.0(2) . . . . ?
N15 C22 C38 O4 -175.77(19) . . . 2_656 ?
N15 C22 C41 O6 178.87(18) . . . . ?
C17 C22 C38 O4 -60.3(3) . . . 2_656 ?
C17 C22 C41 O6 61.4(3) . . . . ?
C18 N15 C22 C17 -174.6(2) . . . . ?
C18 N15 C22 C38 -56.4(3) . . . . ?
C18 N15 C22 C41 65.5(3) . . . . ?
C18 C19 C27 C29 -178.1(2) . . . . ?
C18 C19 C31 C21 178.7(2) . . . . ?
C19 C27 C29 O13 -179.3(2) . . . . ?
C19 C27 C29 C24 0.5(4) . . . . ?
C20 O13 C29 C24 179.8(2) . . . . ?
C20 O13 C29 C27 -0.4(4) . . . . ?
C21 O12 C37 C40 -178.5(2) . . . . ?
C21 C24 C29 O13 178.1(2) . . . . ?
C21 C24 C29 C27 -1.7(4) . . . . ?
C22 N15 C18 O11 -13.7(4) . . . . ?
C22 N15 C18 C19 165.1(2) . . . . ?
C24 C21 C31 C19 -1.4(4) . . . . ?
C27 C19 C31 C21 0.2(4) . . . . ?
C29 O13 C20 C35 -179.0(2) . . . . ?
C30 C32 C45 C53 -175.8(2) . . . . ?
C31 C19 C27 C29 0.3(4) . . . . ?
C31 C21 C24 C29 2.2(4) . . . . ?
C32 C30 C35 C20 70.0(3) . . . . ?
C32 C45 C53 C58 176.8(3) . . . . ?
C33 C34 C40 C37 173.2(2) . . . . ?
C33 C49 C51 C36 -178.2(3) . . . . ?
C34 C33 C49 C51 -179.6(3) . . . . ?
C35 C30 C32 C45 174.3(2) . . . . ?
C37 O12 C21 C24 -1.0(4) . . . . ?
C37 O12 C21 C31 179.7(2) . . . . ?
C38 C22 C41 O6 -60.7(2) . . . . ?
C41 C22 C38 O4 61.6(3) . . . 2_656 ?
C42 C47 C50 C52 177.5(3) . . . . ?
C45 C53 C58 C65 69.3(3) . . . . ?
C46 C59 C65 C58 66.0(3) . . . . ?
C47 C50 C52 C36 -178.5(2) . . . . ?
C49 C33 C34 C40 178.1(2) . . . . ?
C51 C36 C52 C50 179.0(3) . . . . ?
C52 C36 C51 C49 -175.8(3) . . . . ?
C53 C58 C65 C59 179.7(2) . . . . ?
C57 C46 C59 C65 179.8(3) . . . . ?
C59 C46 C57 C64 -176.8(3) . . . . ?
C62 C42 C47 C50 177.9(3) . . . . ?
C56 N43 C44 O14 2.5(9) . . . . ?
C56 N43 C44 C5 -177.2(6) . . . . ?
C63 N43 C44 O14 176.2(9) . . . . ?
C63 N43 C44 C5 -3.6(8) . . . . ?
C2 N1 C4 C3 163.7(2) . . . . ?
C2 N1 C9 C7 -55.1(3) . . . . ?
C2 N1 C9 C10 72.0(3) . . . . ?
C4 N1 C2 C6 -74.3(3) . . . . ?
C4 N1 C2 C8 49.5(3) . . . . ?
C4 N1 C9 C7 173.7(2) . . . . ?
C4 N1 C9 C10 -59.2(3) . . . . ?
C9 N1 C2 C6 154.5(2) . . . . ?
C9 N1 C2 C8 -81.8(3) . . . . ?
C9 N1 C4 C3 -61.8(3) . . . . ?
C5A C44A N43A C63A 2(3) . . . . ?
C5A C44A N43A C56A 170(2) . . . . ?
O14A C44A N43A C63A 179(4) . . . . ?
O14A C44A N43A C56A -13(4) . . . . ?
